data_2002651
loop_
_publ_author_name
'Martin, F - D'
'Mueller-Buschbaum, Hk'

_publ_section_title
;
Ein neues Alkalimetall-Kupfer-Oxovanadat: K Cu5 V3 O13
;
_journal_name_full
;
Zeitschrift fuer Naturforschung, Teil B. Anorganische Chemie,
Organische Chemie (42,1987-)
;
_journal_page_first 1137
_journal_page_last 1140
_journal_volume 49
_journal_year 1994
_chemical_compound_source Synthetic
_chemical_formula_structural 'K (Cu5 V3 O13)'
_chemical_formula_sum 'Cu5 K O13 V3'
_chemical_name_mineral Starovaite
_chemical_name_systematic 'Potassium pentacuprotrivanadate(V)'
_space_group_IT_number 2
_symmetry_cell_setting triclinic
_symmetry_Int_Tables_number 2
_symmetry_space_group_name_Hall '-P 1'
_symmetry_space_group_name_H-M 'P -1'
_cell_angle_alpha 97.82(3)
_cell_angle_beta 92.32(3)
_cell_angle_gamma 90.48(3)
_cell_formula_units_Z 2
_cell_length_a 6.086(3)
_cell_length_b 8.261(3)
_cell_length_c 10.694(3)
_cell_volume 532.2
_database_code_amcsd 0018740
_exptl_crystal_density_diffrn 4.479
_refine_ls_R_factor_all 0.052
_cod_database_code 2002651

loop_
_space_group_symop_operation_xyz
x,y,z
-x,-y,-z

loop_
_atom_site_label
_atom_site_type_symbol
_atom_site_symmetry_multiplicity
_atom_site_Wyckoff_symbol
_atom_site_fract_x
_atom_site_fract_y
_atom_site_fract_z
_atom_site_occupancy
_atom_site_attached_hydrogens
_atom_site_calc_flag
K1 K1+ 2 i 0.2459(3) 0.5176(3) 0.4011(2) 1. 0 d
Cu1 Cu2+ 2 i 0.2302(2) 0.6101(2) 0.1051(1) 1. 0 d
Cu2 Cu2+ 2 i 0.5047(2) 0.1056(2) 0.7688(1) 1. 0 d
Cu3 Cu2+ 2 i 0.2729(2) 0.8560(2) 0.9410(1) 1. 0 d
Cu4 Cu2+ 2 i 0.0022(2) 0.1041(2) 0.7727(1) 1. 0 d
Cu5 Cu2+ 2 i 0.2565(2) 0.8094(2) 0.6459(1) 1. 0 d
V1 V5+ 2 i 0.2553(3) 0.1836(2) 0.1201(2) 1. 0 d
V2 V5+ 2 i 0.2573(3) 0.4724(2) 0.7868(2) 1. 0 d
V3 V5+ 2 i 0.2415(3) 0.1266(2) 0.4952(2) 1. 0 d
O1 O2- 2 i 0.247(1) 0.051(1) 0.657(1) 1. 0 d
O2 O2- 2 i 0.759(1) 0.156(1) 0.881(1) 1. 0 d
O3 O2- 2 i 0.241(1) 0.382(1) 0.120(1) 1. 0 d
O4 O2- 2 i 0.026(1) 0.348(1) 0.778(1) 1. 0 d
O5 O2- 2 i 0.268(1) 0.613(1) 0.923(1) 1. 0 d
O6 O2- 2 i 0.268(1) 0.097(1) 0.967(1) 1. 0 d
O7 O2- 2 i 0.252(1) 0.577(1) 0.663(1) 1. 0 d
O8 O2- 2 i 0.256(1) 0.966(1) 0.385(1) 1. 0 d
O9 O2- 2 i 0.491(1) 0.865(1) 0.799(1) 1. 0 d
O10 O2- 2 i 0.008(1) 0.230(1) 0.468(1) 1. 0 d
O11 O2- 2 i 0.019(1) 0.127(1) 0.187(1) 1. 0 d
O12 O2- 2 i 0.455(1) 0.249(1) 0.482(1) 1. 0 d
O13 O2- 2 i 0.521(1) 0.652(1) 0.224(1) 1. 0 d

loop_
_atom_type_symbol
_atom_type_oxidation_number
K1+ 1.000
Cu2+ 2.000
V5+ 5.000
O2- -2.000

loop_
_cod_related_entry_id
_cod_related_entry_database
_cod_related_entry_code
1 AMCSD 0018740
